data_4307251
loop_
_publ_author_name
'Elaine Phuay Leng Tay'
'Seah Ling Kuan'
'Weng Kee Leong'
'Lai Yoong Goh'

_publ_section_title
;
Synthetic and X-ray Structural and Reactivity Studies of Cp*RuIV Complexes
Containing Bidentate Dithiocarbonate, Xanthate, Carbonate, and Phosphinate
Ligands (Cp* = \h5-C5Me5)
;
_journal_name_full 'Inorganic Chemistry'
_journal_page_first 1440
_journal_page_last 1450
_journal_paper_doi 10.1021/ic061781t
_journal_volume 46
_journal_year 2007
_chemical_formula_sum 'C34 H41.5 Cl2 N2.5 O0.5 P Ru S2'
_chemical_formula_weight 760.26
_chemical_name_systematic
; 
 ? 
;
_space_group_IT_number 15
_symmetry_cell_setting monoclinic
_symmetry_space_group_name_Hall '-C 2yc'
_symmetry_space_group_name_H-M 'C 1 2/c 1'
_atom_sites_solution_hydrogens geom
_atom_sites_solution_primary direct
_atom_sites_solution_secondary difmap
_audit_creation_method SHELXL-97
_cell_angle_alpha 90.00
_cell_angle_beta 123.4560(10)
_cell_angle_gamma 90.00
_cell_formula_units_Z 8
_cell_length_a 23.7047(5)
_cell_length_b 17.9199(4)
_cell_length_c 20.3108(4)
_cell_measurement_reflns_used 5725
_cell_measurement_temperature 183(2)
_cell_measurement_theta_max 25.39
_cell_measurement_theta_min 2.27
_cell_volume 7198.2(3)
_computing_cell_refinement 'Bruker XSCANS'
_computing_data_collection 'Bruker XSCANS'
_computing_data_reduction 'Bruker SHELXTL'
_computing_molecular_graphics 'Bruker SHELXTL'
_computing_publication_material 'Bruker SHELXTL'
_computing_structure_refinement 'SHELXL-97 (Sheldrick, 1997)'
_computing_structure_solution 'SHELXS-97 (Sheldrick, 1990)'
_diffrn_ambient_temperature 183(2)
_diffrn_measured_fraction_theta_full 0.997
_diffrn_measured_fraction_theta_max 0.997
_diffrn_measurement_device_type 'Bruker P4'
_diffrn_measurement_method '\w scans'
_diffrn_radiation_monochromator graphite
_diffrn_radiation_source 'fine-focus sealed tube'
_diffrn_radiation_type MoK\a
_diffrn_radiation_wavelength 0.71073
_diffrn_reflns_av_R_equivalents 0.0456
_diffrn_reflns_av_sigmaI/netI 0.0444
_diffrn_reflns_limit_h_max 24
_diffrn_reflns_limit_h_min -29
_diffrn_reflns_limit_k_max 22
_diffrn_reflns_limit_k_min 0
_diffrn_reflns_limit_l_max 25
_diffrn_reflns_limit_l_min 0
_diffrn_reflns_number 27578
_diffrn_reflns_theta_full 26.37
_diffrn_reflns_theta_max 26.37
_diffrn_reflns_theta_min 2.06
_exptl_absorpt_coefficient_mu 0.773
_exptl_absorpt_correction_T_max 0.9267
_exptl_absorpt_correction_T_min 0.8484
_exptl_absorpt_correction_type SADABS
_exptl_crystal_colour red
_exptl_crystal_density_diffrn 1.403
_exptl_crystal_density_method 'not measured'
_exptl_crystal_description plate
_exptl_crystal_F_000 3136
_exptl_crystal_size_max 0.22
_exptl_crystal_size_mid 0.22
_exptl_crystal_size_min 0.10
_refine_diff_density_max 1.849
_refine_diff_density_min -0.498
_refine_diff_density_rms 0.134
_refine_ls_extinction_method none
_refine_ls_goodness_of_fit_ref 1.092
_refine_ls_hydrogen_treatment mixed
_refine_ls_matrix_type full
_refine_ls_number_parameters 417
_refine_ls_number_reflns 7345
_refine_ls_number_restraints 6
_refine_ls_restrained_S_all 1.092
_refine_ls_R_factor_all 0.0745
_refine_ls_R_factor_gt 0.0593
_refine_ls_shift/su_max 0.002
_refine_ls_shift/su_mean 0.000
_refine_ls_structure_factor_coef Fsqd
_refine_ls_weighting_details 'calc w=1/[\s^2^(Fo^2^)+(0.0875P)^2^+27.8100P] where P=(Fo^2^+2Fc^2^)/3'
_refine_ls_weighting_scheme calc
_refine_ls_wR_factor_gt 0.1567
_refine_ls_wR_factor_ref 0.1661
_reflns_number_gt 5970
_reflns_number_total 7345
_reflns_threshold_expression >2sigma(I)
_cod_data_source_file ic061781tsi20060920_065925_07.cif
_cod_data_source_block et15
_cod_depositor_comments
;
The following automatic conversions were performed:
'_symmetry_cell_setting' value 'Monoclinic' changed to 'monoclinic'
according to '/home/saulius/struct/CIF-dictionaries/cif_core.dic'
dictionary named 'cif_core.dic' version 2.4.1 from 2010-06-29.

Automatic conversion script
Id: cif_fix_enum 1527 2010-12-29 10:47:43Z saulius 
;
_cod_original_formula_sum 'C34 H41.50 Cl2 N2.50 O0.50 P Ru S2'
_cod_database_code 4307251

loop_
_symmetry_equiv_pos_as_xyz
'x, y, z'
'-x, y, -z+1/2'
'x+1/2, y+1/2, z'
'-x+1/2, y+1/2, -z+1/2'
'-x, -y, -z'
'x, -y, z-1/2'
'-x+1/2, -y+1/2, -z'
'x+1/2, -y+1/2, z-1/2'

loop_
_atom_site_label
_atom_site_type_symbol
_atom_site_fract_x
_atom_site_fract_y
_atom_site_fract_z
_atom_site_U_iso_or_equiv
_atom_site_adp_type
_atom_site_occupancy
_atom_site_symmetry_multiplicity
_atom_site_calc_flag
_atom_site_refinement_flags
_atom_site_disorder_assembly
_atom_site_disorder_group
Ru1 Ru 0.201679(18) 0.33911(2) 0.74110(2) 0.02650(14) Uani 1 1 d . . .
P1 P 0.22314(6) 0.30694(7) 0.64229(7) 0.0295(3) Uani 1 1 d . . .
S2 S 0.31986(6) 0.31219(6) 0.82874(7) 0.0294(3) Uani 1 1 d . . .
S3 S 0.25934(6) 0.44866(6) 0.81348(7) 0.0314(3) Uani 1 1 d . . .
Cl4 Cl 0.13797(6) 0.43634(7) 0.64719(7) 0.0400(3) Uani 1 1 d . . .
N1 N 0.38634(19) 0.4212(2) 0.9362(2) 0.0302(8) Uani 1 1 d . . .
C1 C 0.3321(2) 0.3980(2) 0.8710(3) 0.0268(9) Uani 1 1 d . . .
C2 C 0.4460(2) 0.3741(3) 0.9812(3) 0.0389(12) Uani 1 1 d . . .
H2A H 0.4338 0.3221 0.9643 0.058 Uiso 1 1 calc R . .
H2B H 0.4637 0.3780 1.0376 0.058 Uiso 1 1 calc R . .
H2C H 0.4807 0.3904 0.9722 0.058 Uiso 1 1 calc R . .
C3 C 0.3925(3) 0.4982(3) 0.9626(3) 0.0421(12) Uani 1 1 d . . .
H3A H 0.4092 0.5294 0.9372 0.063 Uiso 1 1 calc R . .
H3B H 0.4243 0.5006 1.0200 0.063 Uiso 1 1 calc R . .
H3C H 0.3482 0.5165 0.9484 0.063 Uiso 1 1 calc R . .
C11 C 0.1508(3) 0.2671(3) 0.5516(3) 0.0349(11) Uani 1 1 d . . .
C12 C 0.1545(3) 0.1969(3) 0.5239(3) 0.0414(12) Uani 1 1 d . . .
H12 H 0.1954 0.1691 0.5520 0.050 Uiso 1 1 calc R . .
C13 C 0.0987(3) 0.1678(3) 0.4557(3) 0.0485(14) Uani 1 1 d . . .
H13 H 0.1011 0.1196 0.4380 0.058 Uiso 1 1 calc R . .
C14 C 0.0395(3) 0.2087(4) 0.4134(3) 0.0527(16) Uani 1 1 d . . .
H14 H 0.0015 0.1888 0.3664 0.063 Uiso 1 1 calc R . .
C15 C 0.0359(3) 0.2784(4) 0.4395(3) 0.0534(15) Uani 1 1 d . . .
H15 H -0.0046 0.3066 0.4104 0.064 Uiso 1 1 calc R . .
C16 C 0.0907(3) 0.3070(3) 0.5073(3) 0.0457(13) Uani 1 1 d . . .
H16 H 0.0877 0.3552 0.5246 0.055 Uiso 1 1 calc R . .
C21 C 0.2495(2) 0.3846(3) 0.6066(3) 0.0317(10) Uani 1 1 d . . .
C22 C 0.2983(3) 0.4343(3) 0.6619(3) 0.0371(11) Uani 1 1 d . . .
H22 H 0.3157 0.4285 0.7164 0.045 Uiso 1 1 calc R . .
C23 C 0.3210(3) 0.4915(3) 0.6373(3) 0.0405(12) Uani 1 1 d . . .
H23 H 0.3542 0.5251 0.6752 0.049 Uiso 1 1 calc R . .
C24 C 0.2964(3) 0.5010(3) 0.5586(3) 0.0392(12) Uani 1 1 d . . .
H24 H 0.3125 0.5407 0.5422 0.047 Uiso 1 1 calc R . .
C25 C 0.2486(3) 0.4527(3) 0.5041(3) 0.0426(12) Uani 1 1 d . . .
H25 H 0.2313 0.4592 0.4497 0.051 Uiso 1 1 calc R . .
C26 C 0.2252(3) 0.3937(3) 0.5280(3) 0.0366(11) Uani 1 1 d . . .
H26 H 0.1924 0.3601 0.4900 0.044 Uiso 1 1 calc R . .
C31 C 0.2905(2) 0.2378(3) 0.6735(3) 0.0317(10) Uani 1 1 d . . .
C32 C 0.2925(3) 0.1755(3) 0.7153(3) 0.0389(12) Uani 1 1 d . . .
H32 H 0.2584 0.1685 0.7257 0.047 Uiso 1 1 calc R . .
C33 C 0.3441(3) 0.1231(3) 0.7420(3) 0.0436(13) Uani 1 1 d . . .
H33 H 0.3450 0.0805 0.7704 0.052 Uiso 1 1 calc R . .
C34 C 0.3932(3) 0.1329(3) 0.7276(3) 0.0473(13) Uani 1 1 d . . .
H34 H 0.4291 0.0980 0.7472 0.057 Uiso 1 1 calc R . .
C35 C 0.3906(3) 0.1942(3) 0.6839(4) 0.0540(15) Uani 1 1 d . . .
H35 H 0.4239 0.1999 0.6721 0.065 Uiso 1 1 calc R . .
C36 C 0.3399(3) 0.2465(3) 0.6577(3) 0.0414(12) Uani 1 1 d . . .
H36 H 0.3390 0.2886 0.6288 0.050 Uiso 1 1 calc R . .
C51 C 0.1363(3) 0.2347(3) 0.7240(3) 0.0392(12) Uani 1 1 d . . .
C52 C 0.1910(3) 0.2386(3) 0.8046(3) 0.0360(11) Uani 1 1 d . . .
C53 C 0.1853(3) 0.3086(3) 0.8362(3) 0.0352(11) Uani 1 1 d . . .
C54 C 0.1275(3) 0.3463(3) 0.7752(3) 0.0382(12) Uani 1 1 d . . .
C55 C 0.0971(3) 0.2995(3) 0.7059(3) 0.0408(12) Uani 1 1 d . . .
C56 C 0.1153(3) 0.1676(3) 0.6719(4) 0.0572(17) Uani 1 1 d . . .
H56A H 0.1549 0.1359 0.6893 0.086 Uiso 1 1 calc R . .
H56B H 0.0961 0.1834 0.6173 0.086 Uiso 1 1 calc R . .
H56C H 0.0814 0.1394 0.6750 0.086 Uiso 1 1 calc R . .
C57 C 0.2386(3) 0.1788(3) 0.8539(4) 0.0497(15) Uani 1 1 d . . .
H57A H 0.2237 0.1559 0.8858 0.075 Uiso 1 1 calc R . .
H57B H 0.2839 0.1999 0.8888 0.075 Uiso 1 1 calc R . .
H57C H 0.2396 0.1408 0.8199 0.075 Uiso 1 1 calc R . .
C58 C 0.2267(3) 0.3301(3) 0.9205(3) 0.0461(13) Uani 1 1 d . . .
H58A H 0.2229 0.3840 0.9254 0.069 Uiso 1 1 calc R . .
H58B H 0.2741 0.3171 0.9428 0.069 Uiso 1 1 calc R . .
H58C H 0.2105 0.3035 0.9492 0.069 Uiso 1 1 calc R . .
C59 C 0.0988(3) 0.4167(3) 0.7851(4) 0.0514(14) Uani 1 1 d . . .
H59A H 0.0686 0.4044 0.8025 0.077 Uiso 1 1 calc R . .
H59B H 0.0732 0.4433 0.7347 0.077 Uiso 1 1 calc R . .
H59C H 0.1357 0.4485 0.8248 0.077 Uiso 1 1 calc R . .
C60 C 0.0297(3) 0.3123(4) 0.6315(4) 0.0602(17) Uani 1 1 d . . .
H60A H 0.0306 0.2942 0.5865 0.090 Uiso 1 1 calc R . .
H60B H 0.0194 0.3658 0.6252 0.090 Uiso 1 1 calc R . .
H60C H -0.0050 0.2853 0.6339 0.090 Uiso 1 1 calc R . .
N1S N 0.0393(4) 0.4715(4) 0.3916(5) 0.102(3) Uani 1 1 d . . .
C1S C 0.0722(4) 0.5114(4) 0.4414(5) 0.070(2) Uani 1 1 d . . .
C3S C 0.1154(4) 0.5659(5) 0.5045(5) 0.084(2) Uani 1 1 d . . .
H3S1 H 0.1614 0.5462 0.5377 0.126 Uiso 1 1 calc R . .
H3S2 H 0.0970 0.5745 0.5368 0.126 Uiso 1 1 calc R . .
H3S3 H 0.1161 0.6131 0.4806 0.126 Uiso 1 1 calc R . .
O1 O 0.0000 0.0939(6) 0.7500 0.169(7) Uani 1 2 d SD A 1
H1 H 0.028(3) 0.117(4) 0.790(3) 0.050 Uiso 1 1 d D B 1
Cl51 Cl 0.1090(2) 0.1921(3) 0.8981(2) 0.0359(7) Uani 0.37 1 d P C -3
Cl52 Cl 0.0906(2) 0.1688(3) 0.8669(2) 0.0359(7) Uani 0.37 1 d P D -4
Cl6 Cl 0.53902(12) 0.50836(14) 1.15484(13) 0.0236(5) Uani 0.26 1 d P E -1
N2S N 0.53902(12) 0.50836(14) 1.15484(13) 0.0236(5) Uani 0.50 1 d PDU F -2
C2S C 0.5348(5) 0.5501(5) 1.1902(5) 0.039(2) Uani 0.50 1 d PDU F -2
C4S C 0.5219(8) 0.5928(6) 1.2464(7) 0.055(3) Uani 0.50 1 d PDU F -2
H4S1 H 0.4792 0.6203 1.2156 0.083 Uiso 0.50 1 calc PR F -2
H4S2 H 0.5590 0.6281 1.2780 0.083 Uiso 0.50 1 calc PR F -2
H4S3 H 0.5194 0.5574 1.2815 0.083 Uiso 0.50 1 calc PR F -2

loop_
_atom_site_aniso_label
_atom_site_aniso_U_11
_atom_site_aniso_U_22
_atom_site_aniso_U_33
_atom_site_aniso_U_23
_atom_site_aniso_U_13
_atom_site_aniso_U_12
Ru1 0.0285(2) 0.0218(2) 0.0277(2) -0.00148(14) 0.01457(17) -0.00142(14)
P1 0.0383(7) 0.0221(6) 0.0286(6) -0.0002(5) 0.0186(6) -0.0016(5)
S2 0.0330(6) 0.0222(5) 0.0318(6) -0.0001(5) 0.0171(5) 0.0020(4)
S3 0.0302(6) 0.0225(6) 0.0354(6) -0.0018(5) 0.0142(5) 0.0015(4)
Cl4 0.0408(7) 0.0336(6) 0.0343(6) 0.0035(5) 0.0136(6) 0.0082(5)
N1 0.0270(19) 0.030(2) 0.033(2) -0.0039(17) 0.0158(18) -0.0025(16)
C1 0.028(2) 0.025(2) 0.030(2) 0.0010(18) 0.017(2) -0.0012(18)
C2 0.027(2) 0.044(3) 0.038(3) 0.002(2) 0.012(2) 0.004(2)
C3 0.041(3) 0.033(3) 0.050(3) -0.014(2) 0.024(3) -0.006(2)
C11 0.043(3) 0.033(3) 0.026(2) -0.005(2) 0.018(2) -0.008(2)
C12 0.056(3) 0.034(3) 0.034(3) 0.001(2) 0.025(3) -0.004(2)
C13 0.067(4) 0.040(3) 0.034(3) -0.008(2) 0.025(3) -0.015(3)
C14 0.054(4) 0.065(4) 0.031(3) -0.006(3) 0.018(3) -0.024(3)
C15 0.046(3) 0.066(4) 0.040(3) -0.003(3) 0.019(3) -0.007(3)
C16 0.046(3) 0.046(3) 0.042(3) -0.003(3) 0.023(3) -0.003(3)
C21 0.041(3) 0.025(2) 0.033(3) 0.0034(19) 0.023(2) 0.003(2)
C22 0.049(3) 0.030(3) 0.035(3) 0.001(2) 0.025(2) -0.004(2)
C23 0.047(3) 0.032(3) 0.040(3) -0.001(2) 0.023(3) -0.006(2)
C24 0.046(3) 0.027(3) 0.049(3) 0.010(2) 0.029(3) 0.002(2)
C25 0.058(3) 0.038(3) 0.036(3) 0.013(2) 0.029(3) 0.006(3)
C26 0.043(3) 0.030(3) 0.035(3) 0.001(2) 0.020(2) 0.000(2)
C31 0.041(3) 0.026(2) 0.028(2) -0.0016(19) 0.018(2) 0.002(2)
C32 0.049(3) 0.032(3) 0.043(3) 0.000(2) 0.030(3) -0.001(2)
C33 0.061(3) 0.024(3) 0.047(3) 0.001(2) 0.030(3) 0.002(2)
C34 0.051(3) 0.036(3) 0.052(3) 0.004(3) 0.026(3) 0.012(3)
C35 0.056(4) 0.042(3) 0.079(4) 0.010(3) 0.046(4) 0.010(3)
C36 0.052(3) 0.034(3) 0.046(3) 0.009(2) 0.033(3) 0.004(2)
C51 0.044(3) 0.030(3) 0.049(3) -0.010(2) 0.029(3) -0.013(2)
C52 0.040(3) 0.029(3) 0.049(3) 0.000(2) 0.031(3) -0.007(2)
C53 0.040(3) 0.033(3) 0.042(3) -0.007(2) 0.029(2) -0.008(2)
C54 0.034(3) 0.040(3) 0.048(3) -0.003(2) 0.027(2) -0.004(2)
C55 0.034(3) 0.044(3) 0.045(3) -0.007(2) 0.022(2) -0.009(2)
C56 0.060(4) 0.040(3) 0.075(4) -0.025(3) 0.039(4) -0.025(3)
C57 0.065(4) 0.032(3) 0.071(4) 0.013(3) 0.049(4) 0.003(3)
C58 0.057(4) 0.047(3) 0.040(3) -0.001(2) 0.029(3) -0.007(3)
C59 0.046(3) 0.049(3) 0.066(4) -0.003(3) 0.035(3) 0.007(3)
C60 0.033(3) 0.069(4) 0.061(4) -0.014(3) 0.015(3) -0.013(3)
N1S 0.094(5) 0.070(5) 0.090(5) 0.018(4) 0.018(4) -0.003(4)
C1S 0.060(4) 0.060(5) 0.062(5) 0.019(4) 0.015(4) 0.005(4)
C3S 0.082(5) 0.077(5) 0.068(5) 0.013(4) 0.026(4) 0.006(4)
O1 0.130(11) 0.060(7) 0.39(2) 0.000 0.192(15) 0.000
Cl51 0.0240(19) 0.049(2) 0.036(2) 0.0044(14) 0.0175(18) 0.0012(13)
Cl52 0.0240(19) 0.049(2) 0.036(2) 0.0044(14) 0.0175(18) 0.0012(13)
Cl6 0.0243(12) 0.0246(13) 0.0131(11) 0.0033(9) 0.0047(10) 0.0066(10)
N2S 0.0243(12) 0.0246(13) 0.0131(11) 0.0033(9) 0.0047(10) 0.0066(10)
C2S 0.050(6) 0.041(5) 0.029(5) -0.004(4) 0.024(5) 0.005(5)
C4S 0.096(10) 0.047(6) 0.050(7) -0.002(5) 0.057(7) 0.006(6)

loop_
_atom_type_symbol
_atom_type_description
_atom_type_scat_dispersion_real
_atom_type_scat_dispersion_imag
_atom_type_scat_source
C C 0.0033 0.0016 'International Tables Vol C Tables 4.2.6.8 and 6.1.1.4'
H H 0.0000 0.0000 'International Tables Vol C Tables 4.2.6.8 and 6.1.1.4'
N N 0.0061 0.0033 'International Tables Vol C Tables 4.2.6.8 and 6.1.1.4'
O O 0.0106 0.0060 'International Tables Vol C Tables 4.2.6.8 and 6.1.1.4'
P P 0.1023 0.0942 'International Tables Vol C Tables 4.2.6.8 and 6.1.1.4'
S S 0.1246 0.1234 'International Tables Vol C Tables 4.2.6.8 and 6.1.1.4'
Cl Cl 0.1484 0.1585 'International Tables Vol C Tables 4.2.6.8 and 6.1.1.4'
Ru Ru -1.2594 0.8363 'International Tables Vol C Tables 4.2.6.8 and 6.1.1.4'

loop_
_geom_angle_atom_site_label_1
_geom_angle_atom_site_label_2
_geom_angle_atom_site_label_3
_geom_angle
_geom_angle_site_symmetry_1
_geom_angle_site_symmetry_3
_geom_angle_publ_flag
C54 Ru1 C53 36.92(19) . . ?
C54 Ru1 C55 37.38(19) . . ?
C53 Ru1 C55 61.23(19) . . ?
C54 Ru1 C52 61.40(18) . . ?
C53 Ru1 C52 37.13(18) . . ?
C55 Ru1 C52 59.84(19) . . ?
C54 Ru1 C51 61.08(18) . . ?
C53 Ru1 C51 60.94(18) . . ?
C55 Ru1 C51 35.41(19) . . ?
C52 Ru1 C51 35.70(19) . . ?
C54 Ru1 S3 92.49(14) . . ?
C53 Ru1 S3 88.99(13) . . ?
C55 Ru1 S3 127.20(14) . . ?
C52 Ru1 S3 120.06(13) . . ?
C51 Ru1 S3 149.56(13) . . ?
C54 Ru1 P1 147.71(15) . . ?
C53 Ru1 P1 151.88(13) . . ?
C55 Ru1 P1 111.00(14) . . ?
C52 Ru1 P1 114.78(13) . . ?
C51 Ru1 P1 96.51(13) . . ?
S3 Ru1 P1 113.62(4) . . ?
C54 Ru1 S2 125.57(15) . . ?
C53 Ru1 S2 89.89(14) . . ?
C55 Ru1 S2 142.45(15) . . ?
C52 Ru1 S2 82.62(13) . . ?
C51 Ru1 S2 110.98(14) . . ?
S3 Ru1 S2 70.70(4) . . ?
P1 Ru1 S2 82.69(4) . . ?
C54 Ru1 Cl4 86.94(15) . . ?
C53 Ru1 Cl4 121.99(14) . . ?
C55 Ru1 Cl4 82.99(15) . . ?
C52 Ru1 Cl4 142.57(13) . . ?
C51 Ru1 Cl4 112.85(14) . . ?
S3 Ru1 Cl4 77.76(4) . . ?
P1 Ru1 Cl4 80.82(4) . . ?
S2 Ru1 Cl4 134.47(5) . . ?
C21 P1 C11 103.5(2) . . ?
C21 P1 C31 103.2(2) . . ?
C11 P1 C31 103.7(2) . . ?
C21 P1 Ru1 115.14(16) . . ?
C11 P1 Ru1 114.97(17) . . ?
C31 P1 Ru1 114.78(15) . . ?
C1 S2 Ru1 89.82(15) . . ?
C1 S3 Ru1 90.22(16) . . ?
C1 N1 C2 121.7(4) . . ?
C1 N1 C3 121.1(4) . . ?
C2 N1 C3 116.8(4) . . ?
N1 C1 S2 126.6(4) . . ?
N1 C1 S3 125.6(4) . . ?
S2 C1 S3 107.8(2) . . ?
C16 C11 C12 118.1(5) . . ?
C16 C11 P1 120.4(4) . . ?
C12 C11 P1 121.5(4) . . ?
C13 C12 C11 120.2(5) . . ?
C14 C13 C12 120.3(5) . . ?
C15 C14 C13 119.8(5) . . ?
C16 C15 C14 120.1(6) . . ?
C15 C16 C11 121.5(6) . . ?
C26 C21 C22 119.2(4) . . ?
C26 C21 P1 122.2(4) . . ?
C22 C21 P1 118.6(4) . . ?
C23 C22 C21 120.0(5) . . ?
C22 C23 C24 120.9(5) . . ?
C25 C24 C23 119.5(5) . . ?
C24 C25 C26 120.4(5) . . ?
C21 C26 C25 120.0(5) . . ?
C36 C31 C32 119.0(5) . . ?
C36 C31 P1 122.0(4) . . ?
C32 C31 P1 119.0(4) . . ?
C31 C32 C33 120.5(5) . . ?
C34 C33 C32 120.1(5) . . ?
C33 C34 C35 119.9(5) . . ?
C36 C35 C34 120.4(5) . . ?
C35 C36 C31 120.2(5) . . ?
C55 C51 C52 108.3(4) . . ?
C55 C51 C56 124.5(5) . . ?
C52 C51 C56 126.1(5) . . ?
C55 C51 Ru1 70.4(3) . . ?
C52 C51 Ru1 71.3(3) . . ?
C56 C51 Ru1 133.3(4) . . ?
C51 C52 C53 107.6(5) . . ?
C51 C52 C57 128.1(5) . . ?
C53 C52 C57 123.4(5) . . ?
C51 C52 Ru1 73.0(3) . . ?
C53 C52 Ru1 68.8(3) . . ?
C57 C52 Ru1 131.9(3) . . ?
C54 C53 C52 107.9(4) . . ?
C54 C53 C58 126.4(5) . . ?
C52 C53 C58 125.0(5) . . ?
C54 C53 Ru1 70.9(3) . . ?
C52 C53 Ru1 74.1(3) . . ?
C58 C53 Ru1 127.9(4) . . ?
C53 C54 C55 107.4(5) . . ?
C53 C54 C59 125.3(5) . . ?
C55 C54 C59 126.8(5) . . ?
C53 C54 Ru1 72.2(3) . . ?
C55 C54 Ru1 73.6(3) . . ?
C59 C54 Ru1 125.9(4) . . ?
C51 C55 C54 108.7(5) . . ?
C51 C55 C60 125.2(5) . . ?
C54 C55 C60 125.4(5) . . ?
C51 C55 Ru1 74.2(3) . . ?
C54 C55 Ru1 69.0(3) . . ?
C60 C55 Ru1 129.8(4) . . ?
N1S C1S C3S 177.7(9) . . ?

loop_
_geom_bond_atom_site_label_1
_geom_bond_atom_site_label_2
_geom_bond_distance
_geom_bond_site_symmetry_2
_geom_bond_publ_flag
Ru1 C54 2.221(5) . ?
Ru1 C53 2.238(5) . ?
Ru1 C55 2.282(5) . ?
Ru1 C52 2.309(5) . ?
Ru1 C51 2.330(5) . ?
Ru1 S3 2.3807(12) . ?
Ru1 P1 2.3968(13) . ?
Ru1 S2 2.3981(12) . ?
Ru1 Cl4 2.4039(12) . ?
P1 C21 1.830(5) . ?
P1 C11 1.834(5) . ?
P1 C31 1.836(5) . ?
S2 C1 1.707(5) . ?
S3 C1 1.714(5) . ?
N1 C1 1.304(6) . ?
N1 C2 1.457(6) . ?
N1 C3 1.460(6) . ?
C11 C16 1.391(8) . ?
C11 C12 1.400(7) . ?
C12 C13 1.385(7) . ?
C13 C14 1.384(9) . ?
C14 C15 1.377(9) . ?
C15 C16 1.370(8) . ?
C21 C26 1.376(7) . ?
C21 C22 1.400(7) . ?
C22 C23 1.374(7) . ?
C23 C24 1.378(7) . ?
C24 C25 1.369(8) . ?
C25 C26 1.400(7) . ?
C31 C36 1.385(7) . ?
C31 C32 1.387(7) . ?
C32 C33 1.393(7) . ?
C33 C34 1.358(8) . ?
C34 C35 1.391(8) . ?
C35 C36 1.378(8) . ?
C51 C55 1.403(8) . ?
C51 C52 1.422(8) . ?
C51 C56 1.495(7) . ?
C52 C53 1.449(7) . ?
C52 C57 1.476(8) . ?
C53 C54 1.412(7) . ?
C53 C58 1.481(7) . ?
C54 C55 1.444(7) . ?
C54 C59 1.499(7) . ?
C55 C60 1.492(8) . ?
N1S C1S 1.127(10) . ?
C1S C3S 1.483(11) . ?
C2S C4S 1.539(8) . ?
